data_4349949
loop_
_publ_author_name
'Ansari, Shagufi N.'
'Saini, Anoop K.'
'Kumari, Pratibha'
'Mobin, Shaikh M.'

_publ_section_title
;
 An imidazole derivative-based chemodosimeter for Zn2+ and Cu2+ ions
 through &#x201C;ON--OFF--ON&#x201D; switching with intracellular Zn2+
 detection
;
_journal_issue 3
_journal_name_full 'Inorganic Chemistry Frontiers'
_journal_page_first 736
_journal_paper_doi 10.1039/C8QI01127C
_journal_volume 6
_journal_year 2019
_chemical_formula_sum 'C28 H32 N6 O4 Zn'
_chemical_formula_weight 581.96
_chemical_name_systematic 1
_space_group_crystal_system monoclinic
_space_group_IT_number 15
_space_group_name_Hall '-I 2ya'
_space_group_name_H-M_alt 'I 1 2/a 1'
_atom_sites_solution_hydrogens geom
_audit_creation_method SHELXL-2014/7
_audit_update_record
;
2018-06-11 deposited with the CCDC.
2019-01-21 downloaded from the CCDC.
;
_cell_angle_alpha 90
_cell_angle_beta 105.510(7)
_cell_angle_gamma 90
_cell_formula_units_Z 8
_cell_length_a 22.8871(14)
_cell_length_b 7.6537(5)
_cell_length_c 34.918(2)
_cell_measurement_reflns_used 1580
_cell_measurement_temperature 293(2)
_cell_measurement_theta_max 25.5730
_cell_measurement_theta_min 3.5230
_cell_volume 5893.9(7)
_computing_cell_refinement 'CrysAlis RED, Oxford Diffraction Ltd.,'
_computing_data_collection 'CrysAlis CCD, Oxford Diffraction Ltd.,'
_computing_data_reduction 'CrysAlis RED, Oxford Diffraction Ltd.,'
_computing_molecular_graphics Ortep3
_computing_publication_material Shelx97
_computing_structure_refinement 'SHELXL-2014/7 (Sheldrick, 2014)'
_computing_structure_solution 'SHELXS-97 (Sheldrick, 1997)'
_diffrn_ambient_temperature 293(2)
_diffrn_detector_area_resol_mean 15.9948
_diffrn_measured_fraction_theta_full 0.992
_diffrn_measured_fraction_theta_max 0.992
_diffrn_measurement_device_type 'OXFORD DIFFRACTION SUPER NOVA'
_diffrn_measurement_method \w/q-scan
_diffrn_radiation_monochromator graphite
_diffrn_radiation_source 'Micro-Focus (Mo) X-ray Source'
_diffrn_radiation_type MoK\a
_diffrn_radiation_wavelength 0.71073
_diffrn_reflns_av_R_equivalents 0.0664
_diffrn_reflns_av_unetI/netI 0.0679
_diffrn_reflns_Laue_measured_fraction_full 0.992
_diffrn_reflns_Laue_measured_fraction_max 0.992
_diffrn_reflns_limit_h_max 22
_diffrn_reflns_limit_h_min -27
_diffrn_reflns_limit_k_max 9
_diffrn_reflns_limit_k_min -9
_diffrn_reflns_limit_l_max 41
_diffrn_reflns_limit_l_min -39
_diffrn_reflns_number 19824
_diffrn_reflns_point_group_measured_fraction_full 0.992
_diffrn_reflns_point_group_measured_fraction_max 0.992
_diffrn_reflns_theta_full 24.998
_diffrn_reflns_theta_max 24.998
_diffrn_reflns_theta_min 2.967
_exptl_absorpt_coefficient_mu 0.875
_exptl_absorpt_correction_T_max 1.00000
_exptl_absorpt_correction_T_min 0.52239
_exptl_absorpt_correction_type multi-scan
_exptl_absorpt_process_details
;
CrysAlisPro, Agilent Technologies,
Version 1.171.37.35 (release 13-08-2014 CrysAlis171 .NET)
(compiled Aug 13 2014,18:06:01)
Empirical absorption correction using spherical harmonics,
 implemented in SCALE3 ABSPACK scaling algorithm.
;
_exptl_crystal_colour yellow
_exptl_crystal_density_diffrn 1.312
_exptl_crystal_density_method 'not measured'
_exptl_crystal_description block
_exptl_crystal_F_000 2432
_exptl_crystal_preparation Luminescent
_exptl_crystal_recrystallization_method 'Re-crystallisation from solvent: methanol'
_exptl_crystal_size_max 0.320
_exptl_crystal_size_mid 0.280
_exptl_crystal_size_min 0.240
_refine_diff_density_max 0.501
_refine_diff_density_min -0.720
_refine_diff_density_rms 0.086
_refine_ls_extinction_coef 0.00006(15)
_refine_ls_extinction_expression Fc^*^=kFc[1+0.001xFc^2^\l^3^/sin(2\q)]^-1/4^
_refine_ls_extinction_method 'SHELXL-2014/7 (Sheldrick 2014'
_refine_ls_goodness_of_fit_ref 1.104
_refine_ls_hydrogen_treatment riding
_refine_ls_matrix_type full
_refine_ls_number_parameters 355
_refine_ls_number_reflns 5149
_refine_ls_number_restraints 0
_refine_ls_restrained_S_all 1.104
_refine_ls_R_factor_all 0.0759
_refine_ls_R_factor_gt 0.0545
_refine_ls_shift/su_max 0.002
_refine_ls_shift/su_mean 0.000
_refine_ls_structure_factor_coef Fsqd
_refine_ls_weighting_details 'w=1/[\s^2^(Fo^2^)+(0.0885P)^2^+1.0802P] where P=(Fo^2^+2Fc^2^)/3'
_refine_ls_weighting_scheme calc
_refine_ls_wR_factor_gt 0.1514
_refine_ls_wR_factor_ref 0.1769
_reflns_Friedel_coverage 0.000
_reflns_number_gt 3800
_reflns_number_total 5149
_reflns_threshold_expression 'I > 2\s(I)'
_cod_data_source_file c8qi01127c2.cif
_cod_data_source_block shelx_CCDC2
_cod_original_cell_volume 5893.8(7)
_cod_original_sg_symbol_H-M 'I 2/a'
_cod_database_code 4349949
_shelx_shelxl_version_number 2014/7
_shelx_space_group_comment
;
The symmetry employed for this shelxl refinement is uniquely defined
by the following loop, which should always be used as a source of
symmetry information in preference to the above space-group names.
They are only intended as comments.
;
_shelx_estimated_absorpt_t_min 0.767
_shelx_estimated_absorpt_t_max 0.817

loop_
_space_group_symop_operation_xyz
'x, y, z'
'-x+1/2, y, -z'
'x+1/2, y+1/2, z+1/2'
'-x+1, y+1/2, -z+1/2'
'-x, -y, -z'
'x-1/2, -y, z'
'-x+1/2, -y+1/2, -z+1/2'
'x, -y+1/2, z+1/2'

loop_
_atom_site_label
_atom_site_type_symbol
_atom_site_fract_x
_atom_site_fract_y
_atom_site_fract_z
_atom_site_U_iso_or_equiv
_atom_site_adp_type
_atom_site_occupancy
_atom_site_site_symmetry_order
_atom_site_calc_flag
_atom_site_refinement_flags_posn
_atom_site_refinement_flags_adp
C4 C 0.6169(2) 0.7002(6) 0.52730(14) 0.0625(12) Uani 1 1 d . .
H4 H 0.6197 0.6487 0.5037 0.075 Uiso 1 1 calc R U
C2 C 0.5918(2) 0.6083(5) 0.55275(14) 0.0515(11) Uani 1 1 d . .
C1 C 0.58757(17) 0.6832(5) 0.58958(13) 0.0457(10) Uani 1 1 d . .
C7 C 0.61221(19) 0.8532(5) 0.59900(13) 0.0500(10) Uani 1 1 d . .
C5 C 0.6385(3) 0.8732(7) 0.53666(17) 0.0747(15) Uani 1 1 d . .
H5 H 0.6544 0.9359 0.5189 0.090 Uiso 1 1 calc R U
C6 C 0.6360(2) 0.9463(6) 0.57125(15) 0.0618(12) Uani 1 1 d . .
H6 H 0.6500 1.0598 0.5771 0.074 Uiso 1 1 calc R U
C3 C 0.5733(3) 0.3559(7) 0.51105(16) 0.0811(17) Uani 1 1 d . .
H3A H 0.5494 0.4204 0.4887 0.122 Uiso 1 1 calc R U
H3B H 0.5577 0.2392 0.5104 0.122 Uiso 1 1 calc R U
H3C H 0.6146 0.3520 0.5098 0.122 Uiso 1 1 calc R U
C8 C 0.61394(18) 0.9409(5) 0.63546(12) 0.0439(9) Uani 1 1 d . .
H8 H 0.6253 1.0579 0.6369 0.053 Uiso 1 1 calc R U
C9 C 0.60929(18) 0.9991(5) 0.70088(12) 0.0434(9) Uani 1 1 d . .
H9A H 0.5802 0.9684 0.7155 0.052 Uiso 1 1 calc R U
H9B H 0.6006 1.1176 0.6911 0.052 Uiso 1 1 calc R U
C10 C 0.67288(17) 0.9923(5) 0.72882(12) 0.0432(10) Uani 1 1 d . .
H10A H 0.6850 0.8716 0.7345 0.052 Uiso 1 1 calc R U
H10B H 0.7013 1.0469 0.7163 0.052 Uiso 1 1 calc R U
C11 C 0.67417(19) 1.0862(6) 0.76686(14) 0.0542(12) Uani 1 1 d . .
H11A H 0.6623 1.2069 0.7609 0.065 Uiso 1 1 calc R U
H11B H 0.6450 1.0327 0.7789 0.065 Uiso 1 1 calc R U
C12 C 0.71436(17) 0.4849(5) 0.71053(13) 0.0453(10) Uani 1 1 d . .
H12 H 0.7108 0.5299 0.7345 0.054 Uiso 1 1 calc R U
C14 C 0.69303(19) 0.4037(5) 0.64857(14) 0.0488(11) Uani 1 1 d . .
H14 H 0.6722 0.3833 0.6222 0.059 Uiso 1 1 calc R U
C13 C 0.7524(2) 0.3665(5) 0.66593(14) 0.0534(11) Uani 1 1 d . .
H13 H 0.7793 0.3147 0.6536 0.064 Uiso 1 1 calc R U
C15 C 0.59740(15) 0.5384(4) 0.75859(12) 0.0365(9) Uani 1 1 d . .
C16 C 0.63225(17) 0.5482(5) 0.79880(12) 0.0417(9) Uani 1 1 d . .
C18 C 0.61834(18) 0.4527(5) 0.82798(13) 0.0451(10) Uani 1 1 d . .
H18 H 0.6420 0.4624 0.8541 0.054 Uiso 1 1 calc R U
C19 C 0.5689(2) 0.3411(6) 0.81894(14) 0.0522(11) Uani 1 1 d . .
H19 H 0.5590 0.2782 0.8391 0.063 Uiso 1 1 calc R U
C20 C 0.53472(18) 0.3228(5) 0.78073(13) 0.0461(10) Uani 1 1 d . .
H20 H 0.5021 0.2459 0.7752 0.055 Uiso 1 1 calc R U
C21 C 0.54748(16) 0.4173(4) 0.74922(12) 0.0380(9) Uani 1 1 d . .
C22 C 0.50967(17) 0.3864(5) 0.70946(13) 0.0406(10) Uani 1 1 d . .
H22 H 0.4770 0.3113 0.7075 0.049 Uiso 1 1 calc R U
C17 C 0.7214(2) 0.6692(7) 0.84277(14) 0.0633(13) Uani 1 1 d . .
H17A H 0.6999 0.7152 0.8607 0.095 Uiso 1 1 calc R U
H17B H 0.7549 0.7445 0.8426 0.095 Uiso 1 1 calc R U
H17C H 0.7363 0.5545 0.8513 0.095 Uiso 1 1 calc R U
C23 C 0.47150(18) 0.3846(5) 0.63991(13) 0.0485(11) Uani 1 1 d . .
H23A H 0.4594 0.4800 0.6212 0.058 Uiso 1 1 calc R U
H23B H 0.4355 0.3389 0.6461 0.058 Uiso 1 1 calc R U
C24 C 0.5016(2) 0.2422(5) 0.62185(13) 0.0550(11) Uani 1 1 d . .
H24A H 0.5032 0.1370 0.6376 0.066 Uiso 1 1 calc R U
H24B H 0.5430 0.2773 0.6238 0.066 Uiso 1 1 calc R U
C25 C 0.4708(2) 0.1981(7) 0.57860(15) 0.0688(13) Uani 1 1 d . .
H25A H 0.4601 0.3060 0.5638 0.083 Uiso 1 1 calc R U
H25B H 0.4995 0.1365 0.5675 0.083 Uiso 1 1 calc R U
C28 C 0.3583(3) 0.1489(10) 0.56671(16) 0.0922(19) Uani 1 1 d . .
H28 H 0.3446 0.2637 0.5657 0.111 Uiso 1 1 calc R U
C27 C 0.3250(3) -0.0003(13) 0.56215(19) 0.102(2) Uani 1 1 d . .
H27 H 0.2830 -0.0024 0.5572 0.122 Uiso 1 1 calc R U
C26 C 0.4150(3) -0.0848(8) 0.57244(19) 0.0908(19) Uani 1 1 d . .
H26 H 0.4493 -0.1550 0.5764 0.109 Uiso 1 1 calc R U
Zn1 Zn 0.58692(2) 0.60820(5) 0.67215(2) 0.0400(2) Uani 1 1 d . .
O1 O 0.57030(17) 0.4399(4) 0.54715(10) 0.0694(9) Uani 1 1 d . .
O2 O 0.56170(14) 0.5960(3) 0.61256(9) 0.0509(8) Uani 1 1 d . .
O3 O 0.60975(12) 0.6381(3) 0.73155(8) 0.0446(7) Uani 1 1 d . .
O4 O 0.68177(13) 0.6595(4) 0.80389(8) 0.0522(7) Uani 1 1 d . .
N4 N 0.51525(14) 0.4485(4) 0.67676(10) 0.0431(8) Uani 1 1 d . .
N5 N 0.4162(2) 0.0909(5) 0.57311(12) 0.0674(11) Uani 1 1 d . .
N6 N 0.3596(4) -0.1447(9) 0.56552(18) 0.116(2) Uani 1 1 d . .
N1 N 0.60174(15) 0.8778(4) 0.66621(10) 0.0412(8) Uani 1 1 d . .
N3 N 0.76565(14) 0.4190(4) 0.70488(11) 0.0432(8) Uani 1 1 d . .
N2 N 0.66925(14) 0.4777(4) 0.67751(10) 0.0434(8) Uani 1 1 d . .

loop_
_atom_site_aniso_label
_atom_site_aniso_U_11
_atom_site_aniso_U_22
_atom_site_aniso_U_33
_atom_site_aniso_U_23
_atom_site_aniso_U_13
_atom_site_aniso_U_12
C4 0.066(3) 0.081(3) 0.039(3) 0.001(2) 0.012(2) -0.002(2)
C2 0.051(3) 0.057(3) 0.043(3) 0.002(2) 0.006(2) 0.0007(18)
C1 0.038(2) 0.051(2) 0.044(3) 0.007(2) 0.0041(18) 0.0021(17)
C7 0.048(2) 0.058(2) 0.042(3) 0.004(2) 0.009(2) 0.0021(19)
C5 0.084(4) 0.087(4) 0.054(4) 0.017(3) 0.022(3) -0.015(3)
C6 0.077(3) 0.065(3) 0.046(3) 0.001(2) 0.020(3) -0.014(2)
C3 0.115(5) 0.080(3) 0.046(3) -0.009(3) 0.019(3) 0.006(3)
C8 0.049(2) 0.044(2) 0.037(3) 0.0061(18) 0.0092(19) -0.0020(17)
C9 0.045(2) 0.040(2) 0.039(2) 0.0004(17) 0.0019(18) 0.0026(16)
C10 0.039(2) 0.040(2) 0.049(3) -0.0025(18) 0.0090(19) 0.0000(15)
C11 0.038(2) 0.062(3) 0.060(3) -0.015(2) 0.007(2) 0.0094(18)
C12 0.041(2) 0.046(2) 0.047(3) -0.0039(19) 0.0097(19) -0.0008(17)
C14 0.044(2) 0.050(2) 0.049(3) -0.0081(19) 0.006(2) -0.0006(17)
C13 0.045(2) 0.054(2) 0.059(3) -0.011(2) 0.011(2) 0.0059(18)
C15 0.0298(18) 0.0355(18) 0.046(3) -0.0038(17) 0.0132(17) 0.0034(14)
C16 0.037(2) 0.0407(19) 0.047(3) -0.0069(18) 0.0104(18) -0.0025(16)
C18 0.045(2) 0.050(2) 0.039(2) 0.0058(19) 0.0091(19) -0.0048(17)
C19 0.060(3) 0.057(2) 0.044(3) 0.006(2) 0.021(2) -0.011(2)
C20 0.044(2) 0.048(2) 0.048(3) -0.0038(19) 0.016(2) -0.0073(17)
C21 0.0305(19) 0.0390(19) 0.046(3) 0.0001(17) 0.0129(18) 0.0003(14)
C22 0.032(2) 0.045(2) 0.045(3) -0.0058(18) 0.0095(18) -0.0034(14)
C17 0.062(3) 0.074(3) 0.046(3) -0.008(2) 0.002(2) -0.025(2)
C23 0.038(2) 0.057(2) 0.048(3) -0.0024(19) 0.006(2) -0.0069(16)
C24 0.057(3) 0.052(2) 0.050(3) -0.008(2) 0.004(2) -0.0063(19)
C25 0.071(3) 0.078(3) 0.056(3) -0.015(3) 0.013(3) -0.014(3)
C28 0.088(5) 0.143(6) 0.040(3) -0.004(3) 0.007(3) 0.006(4)
C27 0.070(4) 0.172(8) 0.059(4) -0.015(5) 0.009(3) -0.039(5)
C26 0.104(5) 0.096(4) 0.074(4) -0.035(3) 0.026(4) -0.037(4)
Zn1 0.0358(3) 0.0431(3) 0.0393(4) -0.00028(18) 0.0068(2) -0.00269(16)
O1 0.097(3) 0.0637(19) 0.047(2) -0.0108(16) 0.0179(19) -0.0121(18)
O2 0.0572(19) 0.0576(17) 0.0341(18) 0.0011(13) 0.0056(14) -0.0132(13)
O3 0.0418(15) 0.0477(14) 0.0430(18) 0.0021(13) 0.0090(13) -0.0114(11)
O4 0.0469(16) 0.0614(16) 0.0428(18) 0.0000(14) 0.0026(13) -0.0176(13)
N4 0.0375(17) 0.0477(18) 0.042(2) -0.0052(16) 0.0069(15) -0.0008(14)
N5 0.069(3) 0.086(3) 0.044(3) -0.010(2) 0.008(2) -0.015(2)
N6 0.131(6) 0.129(5) 0.091(5) -0.031(4) 0.034(4) -0.066(4)
N1 0.0371(17) 0.0417(17) 0.041(2) 0.0000(14) 0.0030(15) 0.0024(12)
N3 0.0353(18) 0.0465(18) 0.046(2) -0.0089(15) 0.0086(16) 0.0045(13)
N2 0.0409(18) 0.0452(18) 0.042(2) -0.0026(15) 0.0080(16) -0.0019(14)

loop_
_atom_type_symbol
_atom_type_description
_atom_type_scat_dispersion_real
_atom_type_scat_dispersion_imag
_atom_type_scat_source
C C 0.0033 0.0016 'International Tables Vol C Tables 4.2.6.8 and 6.1.1.4'
H H 0.0000 0.0000 'International Tables Vol C Tables 4.2.6.8 and 6.1.1.4'
N N 0.0061 0.0033 'International Tables Vol C Tables 4.2.6.8 and 6.1.1.4'
O O 0.0106 0.0060 'International Tables Vol C Tables 4.2.6.8 and 6.1.1.4'
Zn Zn 0.2839 1.4301 'International Tables Vol C Tables 4.2.6.8 and 6.1.1.4'

loop_
_geom_angle_atom_site_label_1
_geom_angle_atom_site_label_2
_geom_angle_atom_site_label_3
_geom_angle
_geom_angle_site_symmetry_1
_geom_angle_site_symmetry_3
C2 C4 C5 120.6(5) . .
C2 C4 H4 119.7 . .
C5 C4 H4 119.7 . .
C4 C2 O1 125.7(4) . .
C4 C2 C1 121.0(4) . .
O1 C2 C1 113.3(4) . .
O2 C1 C7 123.0(4) . .
O2 C1 C2 119.9(4) . .
C7 C1 C2 117.1(4) . .
C1 C7 C6 120.1(4) . .
C1 C7 C8 123.4(4) . .
C6 C7 C8 116.5(4) . .
C6 C5 C4 119.8(5) . .
C6 C5 H5 120.1 . .
C4 C5 H5 120.1 . .
C5 C6 C7 121.3(5) . .
C5 C6 H6 119.4 . .
C7 C6 H6 119.4 . .
O1 C3 H3A 109.5 . .
O1 C3 H3B 109.5 . .
H3A C3 H3B 109.5 . .
O1 C3 H3C 109.5 . .
H3A C3 H3C 109.5 . .
H3B C3 H3C 109.5 . .
N1 C8 C7 127.7(4) . .
N1 C8 H8 116.1 . .
C7 C8 H8 116.1 . .
N1 C9 C10 112.4(3) . .
N1 C9 H9A 109.1 . .
C10 C9 H9A 109.1 . .
N1 C9 H9B 109.1 . .
C10 C9 H9B 109.1 . .
H9A C9 H9B 107.9 . .
C11 C10 C9 109.9(3) . .
C11 C10 H10A 109.7 . .
C9 C10 H10A 109.7 . .
C11 C10 H10B 109.7 . .
C9 C10 H10B 109.7 . .
H10A C10 H10B 108.2 . .
N3 C11 C10 112.0(3) 7_666 .
N3 C11 H11A 109.2 7_666 .
C10 C11 H11A 109.2 . .
N3 C11 H11B 109.2 7_666 .
C10 C11 H11B 109.2 . .
H11A C11 H11B 107.9 . .
N2 C12 N3 111.4(4) . .
N2 C12 H12 124.3 . .
N3 C12 H12 124.3 . .
C13 C14 N2 107.4(4) . .
C13 C14 H14 126.3 . .
N2 C14 H14 126.3 . .
C14 C13 N3 108.0(4) . .
C14 C13 H13 126.0 . .
N3 C13 H13 126.0 . .
O3 C15 C16 120.8(3) . .
O3 C15 C21 121.7(4) . .
C16 C15 C21 117.5(3) . .
C18 C16 O4 125.4(4) . .
C18 C16 C15 122.1(3) . .
O4 C16 C15 112.5(3) . .
C16 C18 C19 120.1(4) . .
C16 C18 H18 120.0 . .
C19 C18 H18 120.0 . .
C20 C19 C18 120.5(4) . .
C20 C19 H19 119.8 . .
C18 C19 H19 119.8 . .
C19 C20 C21 121.8(4) . .
C19 C20 H20 119.1 . .
C21 C20 H20 119.1 . .
C20 C21 C15 118.0(4) . .
C20 C21 C22 118.0(3) . .
C15 C21 C22 124.0(4) . .
N4 C22 C21 128.4(4) . .
N4 C22 H22 115.8 . .
C21 C22 H22 115.8 . .
O4 C17 H17A 109.5 . .
O4 C17 H17B 109.5 . .
H17A C17 H17B 109.5 . .
O4 C17 H17C 109.5 . .
H17A C17 H17C 109.5 . .
H17B C17 H17C 109.5 . .
N4 C23 C24 108.8(3) . .
N4 C23 H23A 109.9 . .
C24 C23 H23A 109.9 . .
N4 C23 H23B 109.9 . .
C24 C23 H23B 109.9 . .
H23A C23 H23B 108.3 . .
C23 C24 C25 115.6(4) . .
C23 C24 H24A 108.4 . .
C25 C24 H24A 108.4 . .
C23 C24 H24B 108.4 . .
C25 C24 H24B 108.4 . .
H24A C24 H24B 107.4 . .
N5 C25 C24 113.9(4) . .
N5 C25 H25A 108.8 . .
C24 C25 H25A 108.8 . .
N5 C25 H25B 108.8 . .
C24 C25 H25B 108.8 . .
H25A C25 H25B 107.7 . .
C27 C28 N5 103.7(7) . .
C27 C28 H28 128.1 . .
N5 C28 H28 128.1 . .
N6 C27 C28 112.4(7) . .
N6 C27 H27 123.8 . .
C28 C27 H27 123.8 . .
N6 C26 N5 111.6(7) . .
N6 C26 H26 124.2 . .
N5 C26 H26 124.2 . .
O2 Zn1 O3 175.83(11) . .
O2 Zn1 N4 92.21(13) . .
O3 Zn1 N4 88.85(12) . .
O2 Zn1 N2 94.19(13) . .
O3 Zn1 N2 89.01(12) . .
N4 Zn1 N2 114.88(13) . .
O2 Zn1 N1 87.29(12) . .
O3 Zn1 N1 89.18(12) . .
N4 Zn1 N1 136.95(13) . .
N2 Zn1 N1 108.07(13) . .
C2 O1 C3 116.5(4) . .
C1 O2 Zn1 124.3(3) . .
C15 O3 Zn1 129.3(2) . .
C16 O4 C17 116.4(3) . .
C22 N4 C23 116.5(3) . .
C22 N4 Zn1 123.9(3) . .
C23 N4 Zn1 119.2(3) . .
C26 N5 C28 108.0(5) . .
C26 N5 C25 125.1(5) . .
C28 N5 C25 126.9(5) . .
C26 N6 C27 104.3(6) . .
C8 N1 C9 116.2(3) . .
C8 N1 Zn1 122.1(3) . .
C9 N1 Zn1 120.9(3) . .
C12 N3 C13 106.6(3) . .
C12 N3 C11 127.9(4) . 7_666
C13 N3 C11 125.3(3) . 7_666
C12 N2 C14 106.5(3) . .
C12 N2 Zn1 122.0(3) . .
C14 N2 Zn1 130.3(3) . .

loop_
_geom_bond_atom_site_label_1
_geom_bond_atom_site_label_2
_geom_bond_distance
_geom_bond_site_symmetry_2
C4 C2 1.374(6) .
C4 C5 1.421(7) .
C4 H4 0.9300 .
C2 O1 1.375(5) .
C2 C1 1.435(6) .
C1 O2 1.302(5) .
C1 C7 1.421(6) .
C7 C6 1.422(6) .
C7 C8 1.430(6) .
C5 C6 1.347(7) .
C5 H5 0.9300 .
C6 H6 0.9300 .
C3 O1 1.432(6) .
C3 H3A 0.9600 .
C3 H3B 0.9600 .
C3 H3C 0.9600 .
C8 N1 1.274(5) .
C8 H8 0.9300 .
C9 N1 1.499(5) .
C9 C10 1.521(5) .
C9 H9A 0.9700 .
C9 H9B 0.9700 .
C10 C11 1.503(6) .
C10 H10A 0.9700 .
C10 H10B 0.9700 .
C11 N3 1.465(5) 7_666
C11 H11A 0.9700 .
C11 H11B 0.9700 .
C12 N2 1.327(5) .
C12 N3 1.340(5) .
C12 H12 0.9300 .
C14 C13 1.362(6) .
C14 N2 1.390(5) .
C14 H14 0.9300 .
C13 N3 1.372(6) .
C13 H13 0.9300 .
C15 O3 1.302(4) .
C15 C16 1.419(5) .
C15 C21 1.439(5) .
C16 C18 1.359(6) .
C16 O4 1.391(4) .
C18 C19 1.385(6) .
C18 H18 0.9300 .
C19 C20 1.362(6) .
C19 H19 0.9300 .
C20 C21 1.411(6) .
C20 H20 0.9300 .
C21 C22 1.446(6) .
C22 N4 1.275(5) .
C22 H22 0.9300 .
C17 O4 1.419(5) .
C17 H17A 0.9600 .
C17 H17B 0.9600 .
C17 H17C 0.9600 .
C23 N4 1.486(5) .
C23 C24 1.513(6) .
C23 H23A 0.9700 .
C23 H23B 0.9700 .
C24 C25 1.524(6) .
C24 H24A 0.9700 .
C24 H24B 0.9700 .
C25 N5 1.464(6) .
C25 H25A 0.9700 .
C25 H25B 0.9700 .
C28 C27 1.358(9) .
C28 N5 1.360(7) .
C28 H28 0.9300 .
C27 N6 1.347(9) .
C27 H27 0.9300 .
C26 N6 1.308(8) .
C26 N5 1.345(7) .
C26 H26 0.9300 .
Zn1 O2 2.007(3) .
Zn1 O3 2.012(3) .
Zn1 N4 2.086(3) .
Zn1 N2 2.096(3) .
Zn1 N1 2.110(3) .
N3 C11 1.465(5) 7_666

loop_
_geom_torsion_atom_site_label_1
_geom_torsion_atom_site_label_2
_geom_torsion_atom_site_label_3
_geom_torsion_atom_site_label_4
_geom_torsion
_geom_torsion_site_symmetry_4
C5 C4 C2 O1 -178.9(5) .
C5 C4 C2 C1 -0.9(7) .
C4 C2 C1 O2 177.6(4) .
O1 C2 C1 O2 -4.2(6) .
C4 C2 C1 C7 -2.0(6) .
O1 C2 C1 C7 176.2(4) .
O2 C1 C7 C6 -175.5(4) .
C2 C1 C7 C6 4.1(6) .
O2 C1 C7 C8 3.5(6) .
C2 C1 C7 C8 -176.9(4) .
C2 C4 C5 C6 1.8(8) .
C4 C5 C6 C7 0.3(8) .
C1 C7 C6 C5 -3.4(7) .
C8 C7 C6 C5 177.5(5) .
C1 C7 C8 N1 9.4(7) .
C6 C7 C8 N1 -171.5(4) .
N1 C9 C10 C11 -168.1(3) .
C9 C10 C11 N3 179.1(3) 7_666
N2 C14 C13 N3 -0.9(5) .
O3 C15 C16 C18 176.3(4) .
C21 C15 C16 C18 -2.4(5) .
O3 C15 C16 O4 -5.7(5) .
C21 C15 C16 O4 175.6(3) .
O4 C16 C18 C19 -177.5(4) .
C15 C16 C18 C19 0.2(6) .
C16 C18 C19 C20 1.5(7) .
C18 C19 C20 C21 -0.9(6) .
C19 C20 C21 C15 -1.4(6) .
C19 C20 C21 C22 178.5(4) .
O3 C15 C21 C20 -175.7(3) .
C16 C15 C21 C20 2.9(5) .
O3 C15 C21 C22 4.4(5) .
C16 C15 C21 C22 -176.9(3) .
C20 C21 C22 N4 -175.3(4) .
C15 C21 C22 N4 4.5(6) .
N4 C23 C24 C25 -163.2(4) .
C23 C24 C25 N5 -77.1(5) .
N5 C28 C27 N6 0.1(7) .
C4 C2 O1 C3 -1.6(7) .
C1 C2 O1 C3 -179.7(4) .
C7 C1 O2 Zn1 -33.9(5) .
C2 C1 O2 Zn1 146.5(3) .
C16 C15 O3 Zn1 159.8(3) .
C21 C15 O3 Zn1 -21.6(5) .
C18 C16 O4 C17 1.7(6) .
C15 C16 O4 C17 -176.2(3) .
C21 C22 N4 C23 176.3(3) .
C21 C22 N4 Zn1 3.6(6) .
C24 C23 N4 C22 -98.6(4) .
C24 C23 N4 Zn1 74.4(4) .
N6 C26 N5 C28 0.8(7) .
N6 C26 N5 C25 -177.5(5) .
C27 C28 N5 C26 -0.5(6) .
C27 C28 N5 C25 177.8(5) .
C24 C25 N5 C26 -90.6(6) .
C24 C25 N5 C28 91.5(6) .
N5 C26 N6 C27 -0.7(8) .
C28 C27 N6 C26 0.3(8) .
C7 C8 N1 C9 178.2(4) .
C7 C8 N1 Zn1 8.7(6) .
C10 C9 N1 C8 -89.8(4) .
C10 C9 N1 Zn1 79.8(4) .
N2 C12 N3 C13 -0.1(5) .
N2 C12 N3 C11 175.7(4) 7_666
C14 C13 N3 C12 0.6(5) .
C14 C13 N3 C11 -175.3(4) 7_666
N3 C12 N2 C14 -0.5(4) .
N3 C12 N2 Zn1 -168.9(2) .
C13 C14 N2 C12 0.8(4) .
C13 C14 N2 Zn1 167.9(3) .
